data_4022097
loop_
_publ_author_name
'\<Stefan Marchal\'in'
'Barbora Baumlov\'a'
'Peter Baran'
'Hassan Oulyadi'
'Adam Da\"ich'

_publ_section_title
;
 Tandem Michael Addition/Amino-Nitrile Cyclization from 2-Formyl-1,4-DHP
 in the Synthesis of Novel Dihydroindolizine-Based Compounds
;
_journal_name_full 'Journal of Organic Chemistry'
_journal_page_first 9114
_journal_page_last 9127
_journal_paper_doi 10.1021/jo0615044
_journal_volume 71
_journal_year 2006
_chemical_formula_sum 'C50 H54 N6 O12 S2'
_chemical_formula_weight 995.11
_chemical_name_systematic
; 
 ? 
;
_space_group_IT_number 2
_symmetry_cell_setting triclinic
_symmetry_space_group_name_Hall '-P 1'
_symmetry_space_group_name_H-M 'P -1'
_atom_sites_solution_hydrogens geom
_atom_sites_solution_primary direct
_atom_sites_solution_secondary difmap
_audit_creation_method SHELXL-97
_cell_angle_alpha 103.072(3)
_cell_angle_beta 92.721(3)
_cell_angle_gamma 90.565(3)
_cell_formula_units_Z 2
_cell_length_a 10.2841(16)
_cell_length_b 14.470(2)
_cell_length_c 17.650(3)
_cell_measurement_temperature 298(2)
_cell_volume 2554.9(7)
_computing_cell_refinement 'BRUKER SMART-NT V5.0'
_computing_data_collection 'BRUKER SMART-NT V5.0'
_computing_data_reduction 'BRUKER SAINT-NT V5/6.0'
_computing_molecular_graphics 'BRUKER SHELXTL-NT V5.1'
_computing_publication_material 'BRUKER SHELXTL-NT V5.1'
_computing_structure_refinement 'BRUKER SHELXTL-NT V5.1'
_computing_structure_solution 'BRUKER SHELXTL-NT V5.1'
_diffrn_ambient_temperature 298(2)
_diffrn_measured_fraction_theta_full 0.996
_diffrn_measured_fraction_theta_max 0.996
_diffrn_measurement_device_type 'Bruker AXS SMART CCD area detector'
_diffrn_measurement_method 'phi and omega scans'
_diffrn_radiation_monochromator graphite
_diffrn_radiation_source 'fine-focus sealed tube'
_diffrn_radiation_type MoK\a
_diffrn_radiation_wavelength 0.71073
_diffrn_reflns_av_R_equivalents 0.0494
_diffrn_reflns_av_sigmaI/netI 0.1321
_diffrn_reflns_limit_h_max 11
_diffrn_reflns_limit_h_min -8
_diffrn_reflns_limit_k_max 13
_diffrn_reflns_limit_k_min -16
_diffrn_reflns_limit_l_max 18
_diffrn_reflns_limit_l_min -19
_diffrn_reflns_number 11424
_diffrn_reflns_theta_full 23.26
_diffrn_reflns_theta_max 23.26
_diffrn_reflns_theta_min 1.98
_exptl_absorpt_coefficient_mu 0.171
_exptl_absorpt_correction_type none
_exptl_crystal_colour colourless
_exptl_crystal_density_diffrn 1.294
_exptl_crystal_density_method 'not measured'
_exptl_crystal_description prism
_exptl_crystal_F_000 1048
_exptl_crystal_size_max 0.12
_exptl_crystal_size_mid 0.10
_exptl_crystal_size_min 0.06
_refine_diff_density_max 0.239
_refine_diff_density_min -0.500
_refine_diff_density_rms 0.050
_refine_ls_extinction_method none
_refine_ls_goodness_of_fit_ref 0.881
_refine_ls_hydrogen_treatment mixed
_refine_ls_matrix_type full
_refine_ls_number_parameters 680
_refine_ls_number_reflns 7328
_refine_ls_number_restraints 0
_refine_ls_restrained_S_all 0.881
_refine_ls_R_factor_all 0.1561
_refine_ls_R_factor_gt 0.0627
_refine_ls_shift/su_max 1.924
_refine_ls_shift/su_mean 0.023
_refine_ls_structure_factor_coef Fsqd
_refine_ls_weighting_details 'calc w=1/[\s^2^(Fo^2^)+(0.0754P)^2^+0.0000P] where P=(Fo^2^+2Fc^2^)/3'
_refine_ls_weighting_scheme calc
_refine_ls_wR_factor_gt 0.1351
_refine_ls_wR_factor_ref 0.1672
_reflns_number_gt 3258
_reflns_number_total 7328
_reflns_threshold_expression >2sigma(I)
_cod_data_source_file jo0615044si20060719_123524.cif
_cod_depositor_comments
;
The following automatic conversions were performed:
'_symmetry_cell_setting' value 'Triclinic' changed to 'triclinic'
according to '/home/saulius/struct/CIF-dictionaries/cif_core.dic'
dictionary named 'cif_core.dic' version 2.4.1 from 2010-06-29.

Automatic conversion script
Id: cif_fix_enum 1527 2010-12-29 10:47:43Z saulius 
;
_cod_database_code 4022097

loop_
_symmetry_equiv_pos_as_xyz
'x, y, z'
'-x, -y, -z'

loop_
_atom_site_label
_atom_site_type_symbol
_atom_site_fract_x
_atom_site_fract_y
_atom_site_fract_z
_atom_site_U_iso_or_equiv
_atom_site_adp_type
_atom_site_occupancy
_atom_site_symmetry_multiplicity
_atom_site_calc_flag
_atom_site_refinement_flags
_atom_site_disorder_assembly
_atom_site_disorder_group
S1 S 0.6884(2) 0.54260(14) 0.12814(12) 0.0694(10) Uani 0.639(5) 1 d P A 1
C3S C 0.6884(2) 0.54260(14) 0.12814(12) 0.0694(10) Uani 0.36 1 d P A 2
H3S H 0.6126 0.5323 0.1520 0.083 Uiso 0.361(5) 1 calc PR A 2
S2 S 0.7779(2) 0.26068(14) 0.86757(11) 0.1131(8) Uani 1 1 d . . .
O1 O 1.1076(4) 0.6336(3) 0.3369(2) 0.0802(13) Uani 1 1 d . . .
O2 O 1.1386(3) 0.5143(2) 0.2361(2) 0.0610(10) Uani 1 1 d . . .
O3 O 0.4336(4) 0.2084(2) 0.2938(2) 0.0715(12) Uani 1 1 d . . .
O4 O 0.5857(4) 0.2957(2) 0.4656(2) 0.0655(11) Uani 1 1 d . . .
O5 O 0.6840(4) 0.2375(2) 0.16663(19) 0.0609(11) Uani 1 1 d . . .
O6 O 0.8753(3) 0.2704(2) 0.12252(18) 0.0558(10) Uani 1 1 d . . .
O7 O 0.3907(4) 0.2264(3) 0.6682(2) 0.0772(12) Uani 1 1 d . . .
O8 O 0.3542(3) 0.1566(2) 0.76544(19) 0.0535(9) Uani 1 1 d . . .
O9 O 0.9278(4) -0.1876(2) 0.5396(2) 0.0652(11) Uani 1 1 d . . .
O10 O 1.0693(4) -0.1705(2) 0.7136(2) 0.0690(11) Uani 1 1 d . . .
O11 O 0.8209(4) -0.0749(2) 0.8359(2) 0.0688(11) Uani 1 1 d . . .
O12 O 0.6261(4) -0.0254(3) 0.8789(2) 0.0842(14) Uani 1 1 d . . .
N1 N 0.7178(4) 0.5110(2) 0.3210(2) 0.0375(10) Uani 1 1 d . . .
N2 N 0.5836(4) 0.6159(3) 0.4073(2) 0.0610(13) Uani 1 1 d . . .
H21N H 0.5218 0.6230 0.4392 0.073 Uiso 1 1 d R . .
H22N H 0.6074 0.6594 0.3850 0.073 Uiso 1 1 d R . .
N3 N 0.3205(5) 0.4437(3) 0.4255(3) 0.0729(15) Uani 1 1 d . . .
N4 N 0.7738(4) 0.1037(2) 0.6760(2) 0.0419(10) Uani 1 1 d . . .
N5 N 0.9040(4) 0.1644(3) 0.5890(2) 0.0635(13) Uani 1 1 d . . .
H51N H 0.9646 0.1545 0.5559 0.076 Uiso 1 1 d R . .
H52N H 0.8652 0.2170 0.6041 0.076 Uiso 1 1 d R . .
N6 N 1.1778(5) -0.0028(3) 0.5774(3) 0.0743(15) Uani 1 1 d . . .
C1 C 0.7162(9) 0.5962(5) 0.0595(4) 0.101(3) Uani 1 1 d . . .
H1 H 0.6507 0.6224 0.0333 0.121 Uiso 1 1 calc R A 1
C2 C 0.8386(10) 0.5996(5) 0.0440(4) 0.104(3) Uani 1 1 d . A .
H2 H 0.8663 0.6274 0.0047 0.124 Uiso 1 1 calc R B 1
C3 C 0.9308(4) 0.5569(3) 0.0923(2) 0.0991(12) Uani 0.639(5) 1 d P A 1
H3 H 1.0213 0.5571 0.0928 0.119 Uiso 0.639(5) 1 calc PR A 1
S1C S 0.9308(4) 0.5569(3) 0.0923(2) 0.0991(12) Uani 0.36 1 d P A 2
C4 C 0.8409(5) 0.5123(3) 0.1414(3) 0.0451(13) Uani 1 1 d . . .
C5 C 0.8862(5) 0.4597(3) 0.2028(3) 0.0404(13) Uani 1 1 d . A .
H5 H 0.963(4) 0.424(3) 0.184(2) 0.048 Uiso 1 1 calc . . .
C6 C 0.9272(5) 0.5285(3) 0.2783(3) 0.0414(12) Uani 1 1 d . . .
C7 C 1.0639(5) 0.5656(4) 0.2884(3) 0.0514(14) Uani 1 1 d . A .
C8 C 1.2758(5) 0.5400(4) 0.2409(4) 0.0820(19) Uani 1 1 d . . .
H8A H 1.3138 0.5394 0.2921 0.098 Uiso 1 1 calc R . .
H8B H 1.2873 0.6031 0.2318 0.098 Uiso 1 1 calc R . .
C9 C 1.3393(6) 0.4690(5) 0.1803(4) 0.119(3) Uani 1 1 d . . .
H9A H 1.3234 0.4065 0.1883 0.179 Uiso 1 1 calc R . .
H9B H 1.4314 0.4820 0.1838 0.179 Uiso 1 1 calc R . .
H9C H 1.3043 0.4727 0.1297 0.179 Uiso 1 1 calc R . .
C10 C 0.8409(5) 0.5564(3) 0.3338(3) 0.0430(13) Uani 1 1 d . A .
C11 C 0.8671(5) 0.6241(3) 0.4112(3) 0.0637(16) Uani 1 1 d . . .
H11A H 0.9592 0.6291 0.4237 0.096 Uiso 1 1 calc R A .
H11B H 0.8241 0.6012 0.4507 0.096 Uiso 1 1 calc R . .
H11C H 0.8347 0.6855 0.4088 0.096 Uiso 1 1 calc R . .
C12 C 0.6076(5) 0.5283(3) 0.3670(3) 0.0427(13) Uani 1 1 d . . .
C13 C 0.5365(5) 0.4464(3) 0.3602(3) 0.0396(12) Uani 1 1 d . . .
C14 C 0.4178(6) 0.4431(3) 0.3954(3) 0.0501(14) Uani 1 1 d . . .
C15 C 0.5951(5) 0.3662(3) 0.3027(3) 0.0375(12) Uani 1 1 d . . .
H15 H 0.531(4) 0.343(3) 0.259(2) 0.045 Uiso 1 1 calc . . .
C16 C 0.6442(5) 0.2798(3) 0.3351(3) 0.0367(12) Uani 1 1 d . . .
H16 H 0.726(4) 0.259(3) 0.311(2) 0.044 Uiso 1 1 calc . . .
C17 C 0.5445(6) 0.1979(3) 0.3137(3) 0.0533(15) Uani 1 1 d . . .
C18 C 0.5985(6) 0.1028(3) 0.3196(4) 0.092(2) Uani 1 1 d . . .
H18A H 0.5285 0.0569 0.3132 0.138 Uiso 1 1 calc R . .
H18B H 0.6422 0.1085 0.3698 0.138 Uiso 1 1 calc R . .
H18C H 0.6590 0.0827 0.2797 0.138 Uiso 1 1 calc R . .
C19 C 0.6684(5) 0.3078(3) 0.4223(3) 0.0447(13) Uani 1 1 d . . .
C20 C 0.7972(6) 0.3514(4) 0.4515(3) 0.0752(18) Uani 1 1 d . . .
H20A H 0.7929 0.3844 0.5050 0.113 Uiso 1 1 calc R . .
H20B H 0.8213 0.3954 0.4210 0.113 Uiso 1 1 calc R . .
H20C H 0.8610 0.3028 0.4475 0.113 Uiso 1 1 calc R . .
C21 C 0.7045(5) 0.4177(3) 0.2736(3) 0.0384(12) Uani 1 1 d . A .
C22 C 0.7867(4) 0.3887(3) 0.2165(3) 0.0351(12) Uani 1 1 d . . .
C23 C 0.7738(6) 0.2917(3) 0.1676(3) 0.0462(13) Uani 1 1 d . A .
C24 C 0.8731(6) 0.1743(3) 0.0746(3) 0.084(2) Uani 1 1 d . . .
H24A H 0.7927 0.1620 0.0427 0.100 Uiso 1 1 calc R . .
H24B H 0.8786 0.1287 0.1073 0.100 Uiso 1 1 calc R . .
C25 C 0.9862(7) 0.1653(4) 0.0246(4) 0.101(2) Uani 1 1 d . . .
H25A H 0.9787 0.2095 -0.0085 0.152 Uiso 1 1 calc R . .
H25B H 0.9879 0.1019 -0.0069 0.152 Uiso 1 1 calc R . .
H25C H 1.0651 0.1786 0.0567 0.152 Uiso 1 1 calc R . .
C26 C 0.7387(8) 0.3352(4) 0.9505(3) 0.085(2) Uani 1 1 d . . .
H26 H 0.7899 0.3872 0.9761 0.102 Uiso 1 1 calc R . .
C27 C 0.6289(7) 0.3118(6) 0.9748(4) 0.111(3) Uani 1 1 d . . .
H27 H 0.5955 0.3455 1.0208 0.133 Uiso 1 1 calc R . .
C28 C 0.5634(5) 0.2323(4) 0.9273(3) 0.081(2) Uani 1 1 d . . .
H28 H 0.4835 0.2075 0.9367 0.098 Uiso 1 1 calc R . .
C29 C 0.6385(5) 0.1967(3) 0.8632(3) 0.0447(13) Uani 1 1 d . . .
C30 C 0.6018(5) 0.1131(3) 0.7955(3) 0.0414(13) Uani 1 1 d . C .
H30 H 0.525(4) 0.082(3) 0.810(2) 0.050 Uiso 1 1 calc . . .
C31 C 0.5646(5) 0.1443(3) 0.7208(3) 0.0419(13) Uani 1 1 d . . .
C32 C 0.4307(5) 0.1803(3) 0.7138(3) 0.0476(13) Uani 1 1 d . . .
C33 C 0.2211(5) 0.1892(4) 0.7643(3) 0.0682(17) Uani 1 1 d . . .
H33A H 0.1796 0.1682 0.7127 0.082 Uiso 1 1 calc R . .
H33B H 0.2196 0.2579 0.7791 0.082 Uiso 1 1 calc R . .
C34 C 0.1525(6) 0.1471(4) 0.8216(4) 0.095(2) Uani 1 1 d . . .
H34A H 0.1586 0.0792 0.8077 0.143 Uiso 1 1 calc R . .
H34B H 0.0626 0.1642 0.8213 0.143 Uiso 1 1 calc R . .
H34C H 0.1923 0.1707 0.8728 0.143 Uiso 1 1 calc R . .
C35 C 0.6501(5) 0.1417(3) 0.6648(3) 0.0442(13) Uani 1 1 d . . .
C36 C 0.6213(6) 0.1668(4) 0.5873(3) 0.0716(17) Uani 1 1 d . . .
H36A H 0.5292 0.1615 0.5750 0.107 Uiso 1 1 calc R . .
H36B H 0.6656 0.1242 0.5476 0.107 Uiso 1 1 calc R . .
H36C H 0.6506 0.2307 0.5901 0.107 Uiso 1 1 calc R . .
C37 C 0.8826(5) 0.0988(3) 0.6310(3) 0.0437(13) Uani 1 1 d . . .
C38 C 0.9581(5) 0.0257(3) 0.6398(3) 0.0425(13) Uani 1 1 d . . .
C39 C 1.0792(6) 0.0087(3) 0.6063(3) 0.0527(14) Uani 1 1 d . . .
C40 C 0.9029(5) -0.0227(3) 0.6978(3) 0.0396(13) Uani 1 1 d . . .
H40 H 0.966(4) -0.017(3) 0.742(2) 0.047 Uiso 1 1 calc . . .
C41 C 0.8604(5) -0.1304(3) 0.6677(3) 0.0369(12) Uani 1 1 d . . .
H41 H 0.777(4) -0.141(3) 0.690(2) 0.044 Uiso 1 1 calc . . .
C42 C 0.8406(5) -0.1538(3) 0.5802(3) 0.0462(13) Uani 1 1 d . . .
C43 C 0.7113(6) -0.1346(4) 0.5460(3) 0.0705(17) Uani 1 1 d . . .
H43A H 0.7188 -0.1341 0.4921 0.106 Uiso 1 1 calc R . .
H43B H 0.6819 -0.0740 0.5735 0.106 Uiso 1 1 calc R . .
H43C H 0.6498 -0.1832 0.5504 0.106 Uiso 1 1 calc R . .
C44 C 0.9592(6) -0.1950(3) 0.6930(3) 0.0496(14) Uani 1 1 d . . .
C45 C 0.9090(6) -0.2941(3) 0.6924(4) 0.091(2) Uani 1 1 d . . .
H45A H 0.9801 -0.3320 0.7039 0.136 Uiso 1 1 calc R . .
H45B H 0.8698 -0.3224 0.6419 0.136 Uiso 1 1 calc R . .
H45C H 0.8454 -0.2906 0.7309 0.136 Uiso 1 1 calc R . .
C46 C 0.7888(4) 0.0394(3) 0.7243(3) 0.0362(12) Uani 1 1 d . C .
C47 C 0.7084(5) 0.0399(3) 0.7812(3) 0.0403(12) Uani 1 1 d . . .
C48 C 0.7265(6) -0.0262(4) 0.8336(3) 0.0537(15) Uani 1 1 d . C .
C49 C 0.662(2) -0.076(2) 0.9451(15) 0.069(8) Uani 0.48(2) 1 d P C 1
H49A H 0.7535 -0.0682 0.9605 0.083 Uiso 0.48(2) 1 calc PR C 1
H49B H 0.6113 -0.0525 0.9902 0.083 Uiso 0.48(2) 1 calc PR C 1
C50 C 0.6284(18) -0.1771(17) 0.9106(9) 0.102(7) Uani 0.48(2) 1 d P C 1
H50A H 0.5366 -0.1839 0.8974 0.154 Uiso 0.48(2) 1 calc PR C 1
H50B H 0.6512 -0.2146 0.9476 0.154 Uiso 0.48(2) 1 calc PR C 1
H50C H 0.6758 -0.1983 0.8645 0.154 Uiso 0.48(2) 1 calc PR C 1
C49 C 0.6029(18) -0.1006(18) 0.9195(12) 0.068(7) Uani 0.52(2) 1 d P C 2
H49C H 0.6388 -0.1602 0.8928 0.081 Uiso 0.52(2) 1 calc PR C 2
H49D H 0.5108 -0.1096 0.9259 0.081 Uiso 0.52(2) 1 calc PR C 2
C50 C 0.6749(19) -0.0610(14) 0.9961(15) 0.107(7) Uani 0.52(2) 1 d P C 2
H50D H 0.7654 -0.0527 0.9878 0.160 Uiso 0.52(2) 1 calc PR C 2
H50E H 0.6659 -0.1042 1.0297 0.160 Uiso 0.52(2) 1 calc PR C 2
H50F H 0.6395 -0.0009 1.0199 0.160 Uiso 0.52(2) 1 calc PR C 2

loop_
_atom_site_aniso_label
_atom_site_aniso_U_11
_atom_site_aniso_U_22
_atom_site_aniso_U_33
_atom_site_aniso_U_23
_atom_site_aniso_U_13
_atom_site_aniso_U_12
S1 0.0697(18) 0.0763(16) 0.0646(16) 0.0219(11) -0.0021(12) 0.0050(12)
C3S 0.0697(18) 0.0763(16) 0.0646(16) 0.0219(11) -0.0021(12) 0.0050(12)
S2 0.1184(18) 0.1138(15) 0.0935(15) -0.0069(12) 0.0229(13) -0.0357(13)
O1 0.065(3) 0.063(3) 0.100(3) -0.007(2) 0.004(2) -0.020(2)
O2 0.042(2) 0.072(2) 0.066(3) 0.008(2) 0.006(2) -0.005(2)
O3 0.045(3) 0.063(2) 0.112(3) 0.032(2) 0.001(3) -0.012(2)
O4 0.083(3) 0.064(2) 0.059(2) 0.0290(19) 0.027(2) 0.019(2)
O5 0.066(3) 0.043(2) 0.065(3) -0.0058(18) 0.016(2) -0.015(2)
O6 0.066(3) 0.040(2) 0.056(2) -0.0040(17) 0.022(2) -0.0003(17)
O7 0.066(3) 0.084(3) 0.098(3) 0.053(3) 0.012(2) 0.024(2)
O8 0.045(2) 0.059(2) 0.058(2) 0.0138(18) 0.008(2) 0.0068(18)
O9 0.075(3) 0.056(2) 0.059(2) -0.0016(18) 0.024(2) 0.000(2)
O10 0.042(3) 0.060(2) 0.106(3) 0.023(2) -0.008(2) 0.012(2)
O11 0.082(3) 0.072(3) 0.063(3) 0.034(2) 0.020(2) 0.035(2)
O12 0.104(3) 0.083(3) 0.092(3) 0.061(2) 0.060(3) 0.050(2)
N1 0.042(3) 0.034(2) 0.035(2) 0.0030(18) 0.008(2) 0.004(2)
N2 0.088(4) 0.039(3) 0.059(3) 0.009(2) 0.038(3) 0.014(2)
N3 0.059(4) 0.076(3) 0.086(4) 0.017(3) 0.029(3) 0.007(3)
N4 0.048(3) 0.034(2) 0.048(3) 0.016(2) 0.015(2) 0.010(2)
N5 0.090(4) 0.039(2) 0.067(3) 0.016(2) 0.037(3) 0.010(2)
N6 0.068(4) 0.075(3) 0.085(4) 0.024(3) 0.028(3) 0.009(3)
C1 0.136(8) 0.090(5) 0.067(5) 0.006(4) -0.029(5) 0.036(6)
C2 0.158(9) 0.093(5) 0.070(5) 0.042(4) -0.010(6) -0.013(6)
C3 0.110(3) 0.117(3) 0.078(2) 0.035(2) 0.015(2) -0.019(2)
S1C 0.110(3) 0.117(3) 0.078(2) 0.035(2) 0.015(2) -0.019(2)
C4 0.054(4) 0.041(3) 0.037(3) 0.004(2) 0.004(3) -0.003(3)
C5 0.040(3) 0.039(3) 0.041(3) 0.003(2) 0.011(3) 0.000(2)
C6 0.041(3) 0.034(3) 0.049(3) 0.007(2) 0.006(3) 0.001(2)
C7 0.055(4) 0.042(3) 0.058(4) 0.012(3) 0.002(3) 0.001(3)
C8 0.041(4) 0.124(5) 0.088(5) 0.042(4) -0.005(4) -0.008(4)
C9 0.053(5) 0.195(8) 0.109(6) 0.028(6) 0.030(4) 0.019(5)
C10 0.046(4) 0.036(3) 0.047(3) 0.009(2) 0.001(3) -0.003(3)
C11 0.070(4) 0.061(3) 0.053(4) -0.002(3) 0.006(3) -0.009(3)
C12 0.052(4) 0.040(3) 0.038(3) 0.011(2) 0.009(3) 0.016(3)
C13 0.040(3) 0.037(3) 0.046(3) 0.014(2) 0.012(3) 0.008(2)
C14 0.054(4) 0.041(3) 0.060(4) 0.017(3) 0.013(3) 0.013(3)
C15 0.042(3) 0.037(3) 0.034(3) 0.010(2) 0.004(2) 0.005(2)
C16 0.037(3) 0.033(3) 0.040(3) 0.006(2) 0.010(2) 0.003(2)
C17 0.055(4) 0.042(3) 0.065(4) 0.015(3) 0.014(3) -0.001(3)
C18 0.073(5) 0.043(4) 0.160(7) 0.028(4) -0.008(4) -0.002(3)
C19 0.047(4) 0.038(3) 0.051(4) 0.014(3) 0.001(3) 0.016(3)
C20 0.074(5) 0.084(4) 0.058(4) -0.001(3) -0.015(3) 0.018(4)
C21 0.040(3) 0.037(3) 0.039(3) 0.012(2) 0.003(3) 0.002(2)
C22 0.035(3) 0.031(3) 0.040(3) 0.008(2) 0.006(2) 0.000(2)
C23 0.057(4) 0.047(3) 0.034(3) 0.007(3) 0.004(3) 0.003(3)
C24 0.116(6) 0.049(4) 0.074(4) -0.017(3) 0.033(4) 0.007(4)
C25 0.124(6) 0.091(5) 0.081(5) -0.004(4) 0.030(5) 0.037(4)
C26 0.126(7) 0.057(4) 0.058(4) -0.015(3) -0.012(4) -0.004(4)
C27 0.089(6) 0.145(7) 0.085(6) -0.010(5) 0.034(5) 0.031(5)
C28 0.049(4) 0.094(4) 0.060(4) -0.071(3) 0.023(3) -0.025(3)
C29 0.045(3) 0.042(3) 0.048(3) 0.012(3) 0.000(3) -0.002(2)
C30 0.047(4) 0.039(3) 0.041(3) 0.013(2) 0.011(3) 0.002(3)
C31 0.050(4) 0.034(3) 0.042(3) 0.009(2) 0.002(3) 0.007(2)
C32 0.053(4) 0.040(3) 0.049(4) 0.008(3) 0.005(3) 0.007(3)
C33 0.040(4) 0.077(4) 0.081(4) 0.002(3) 0.003(3) 0.008(3)
C34 0.059(5) 0.124(6) 0.097(5) 0.010(4) 0.016(4) -0.008(4)
C35 0.056(4) 0.035(3) 0.042(3) 0.009(2) 0.005(3) 0.005(3)
C36 0.086(5) 0.091(4) 0.046(4) 0.028(3) 0.012(3) 0.030(3)
C37 0.050(4) 0.037(3) 0.046(3) 0.012(3) 0.010(3) -0.002(3)
C38 0.046(3) 0.034(3) 0.046(3) 0.005(2) 0.010(3) -0.001(3)
C39 0.056(4) 0.045(3) 0.055(4) 0.006(3) 0.009(3) 0.000(3)
C40 0.038(3) 0.033(3) 0.047(3) 0.007(2) 0.007(3) 0.000(2)
C41 0.035(3) 0.035(3) 0.042(3) 0.011(2) 0.006(3) 0.007(2)
C42 0.053(4) 0.032(3) 0.054(4) 0.009(3) 0.008(3) -0.009(3)
C43 0.071(5) 0.078(4) 0.065(4) 0.025(3) -0.008(3) -0.009(3)
C44 0.044(4) 0.044(3) 0.060(4) 0.009(3) 0.007(3) 0.011(3)
C45 0.083(5) 0.051(4) 0.151(6) 0.051(4) 0.000(4) -0.002(3)
C46 0.040(3) 0.031(3) 0.036(3) 0.006(2) 0.003(3) 0.005(2)
C47 0.043(3) 0.036(3) 0.043(3) 0.010(2) 0.007(3) 0.007(2)
C48 0.068(4) 0.051(4) 0.047(3) 0.017(3) 0.022(3) 0.018(3)
C49 0.032(14) 0.14(2) 0.054(17) 0.053(16) -0.004(12) 0.023(13)
C50 0.108(14) 0.071(15) 0.146(15) 0.063(11) 0.003(11) -0.009(12)
C49 0.052(13) 0.10(2) 0.069(14) 0.058(12) 0.004(10) 0.015(12)
C50 0.118(15) 0.115(13) 0.102(17) 0.059(14) -0.015(14) 0.013(10)

loop_
_atom_type_symbol
_atom_type_description
_atom_type_scat_dispersion_real
_atom_type_scat_dispersion_imag
_atom_type_scat_source
S S 0.1246 0.1234 'International Tables Vol C Tables 4.2.6.8 and 6.1.1.4'
O O 0.0106 0.0060 'International Tables Vol C Tables 4.2.6.8 and 6.1.1.4'
N N 0.0061 0.0033 'International Tables Vol C Tables 4.2.6.8 and 6.1.1.4'
C C 0.0033 0.0016 'International Tables Vol C Tables 4.2.6.8 and 6.1.1.4'
H H 0.0000 0.0000 'International Tables Vol C Tables 4.2.6.8 and 6.1.1.4'

loop_
_geom_angle_atom_site_label_1
_geom_angle_atom_site_label_2
_geom_angle_atom_site_label_3
_geom_angle
C1 S1 C4 95.6(4)
C26 S2 C29 92.0(3)
C7 O2 C8 117.5(4)
C23 O6 C24 115.0(4)
C32 O8 C33 116.3(4)
C48 O12 C49 122.2(10)
C48 O12 C49 110.2(9)
C49 O12 C49 29.4(9)
C10 N1 C12 129.0(4)
C10 N1 C21 119.6(4)
C12 N1 C21 108.0(4)
C37 N4 C46 108.5(4)
C37 N4 C35 129.5(4)
C46 N4 C35 119.7(4)
C2 C1 S1 114.0(6)
C1 C2 C3 116.2(7)
C2 C3 C4 103.0(5)
C5 C4 C3 125.0(4)
C5 C4 S1 123.8(4)
C3 C4 S1 110.6(3)
C22 C5 C6 110.6(4)
C22 C5 C4 113.3(4)
C6 C5 C4 110.8(4)
C10 C6 C7 121.6(5)
C10 C6 C5 120.5(5)
C7 C6 C5 117.9(4)
O1 C7 O2 121.5(5)
O1 C7 C6 127.1(5)
O2 C7 C6 111.4(5)
O2 C8 C9 107.3(5)
C6 C10 N1 116.7(4)
C6 C10 C11 126.5(5)
N1 C10 C11 116.5(4)
N2 C12 C13 129.2(4)
N2 C12 N1 120.6(4)
C13 C12 N1 110.2(4)
C12 C13 C14 122.9(4)
C12 C13 C15 110.5(4)
C14 C13 C15 126.2(4)
N3 C14 C13 177.6(5)
C13 C15 C21 101.3(3)
C13 C15 C16 116.6(4)
C21 C15 C16 112.4(4)
C19 C16 C17 109.9(4)
C19 C16 C15 110.9(3)
C17 C16 C15 110.2(4)
O3 C17 C18 123.3(5)
O3 C17 C16 122.7(5)
C18 C17 C16 114.0(5)
O4 C19 C20 122.2(5)
O4 C19 C16 121.1(5)
C20 C19 C16 116.7(5)
C22 C21 N1 119.7(4)
C22 C21 C15 131.6(4)
N1 C21 C15 108.7(4)
C21 C22 C23 119.9(4)
C21 C22 C5 117.8(4)
C23 C22 C5 122.3(4)
O5 C23 O6 123.2(4)
O5 C23 C22 125.4(5)
O6 C23 C22 111.4(5)
O6 C24 C25 107.8(5)
C27 C26 S2 112.3(5)
C26 C27 C28 115.7(6)
C29 C28 C27 108.6(5)
C28 C29 C30 126.2(4)
C28 C29 S2 111.4(4)
C30 C29 S2 122.4(4)
C47 C30 C31 110.2(4)
C47 C30 C29 112.3(4)
C31 C30 C29 112.5(4)
C35 C31 C32 121.9(5)
C35 C31 C30 121.5(5)
C32 C31 C30 116.5(4)
O7 C32 O8 121.5(5)
O7 C32 C31 126.7(5)
O8 C32 C31 111.7(5)
O8 C33 C34 106.3(5)
C31 C35 N4 117.5(4)
C31 C35 C36 125.7(5)
N4 C35 C36 116.6(4)
C38 C37 N5 128.6(5)
C38 C37 N4 110.6(4)
N5 C37 N4 120.7(4)
C37 C38 C39 122.8(4)
C37 C38 C40 110.2(4)
C39 C38 C40 126.5(4)
N6 C39 C38 177.7(6)
C38 C40 C46 101.4(4)
C38 C40 C41 116.9(4)
C46 C40 C41 112.1(4)
C44 C41 C42 110.4(4)
C44 C41 C40 111.4(4)
C42 C41 C40 110.0(4)
O9 C42 C43 121.6(5)
O9 C42 C41 120.4(5)
C43 C42 C41 118.0(5)
O10 C44 C41 123.2(4)
O10 C44 C45 121.5(5)
C41 C44 C45 115.3(5)
C47 C46 N4 120.7(4)
C47 C46 C40 131.1(4)
N4 C46 C40 108.2(4)
C46 C47 C48 120.7(4)
C46 C47 C30 119.5(4)
C48 C47 C30 119.7(4)
O11 C48 O12 123.6(5)
O11 C48 C47 124.5(5)
O12 C48 C47 111.9(5)
C50 C49 O12 104(2)
O12 C49 C50 100.8(18)

loop_
_geom_bond_atom_site_label_1
_geom_bond_atom_site_label_2
_geom_bond_distance
S1 C1 1.615(8)
S1 C4 1.653(5)
S2 C26 1.679(6)
S2 C29 1.688(5)
O1 C7 1.215(6)
O2 C7 1.327(5)
O2 C8 1.449(6)
O3 C17 1.199(6)
O4 C19 1.207(5)
O5 C23 1.202(5)
O6 C23 1.339(5)
O6 C24 1.454(5)
O7 C32 1.216(5)
O8 C32 1.330(5)
O8 C33 1.452(5)
O9 C42 1.213(5)
O10 C44 1.198(5)
O11 C48 1.210(6)
O12 C48 1.334(6)
O12 C49 1.46(2)
O12 C49 1.55(2)
N1 C10 1.406(5)
N1 C12 1.417(5)
N1 C21 1.420(5)
N2 C12 1.337(5)
N3 C14 1.154(6)
N4 C37 1.396(5)
N4 C46 1.402(5)
N4 C35 1.414(6)
N5 C37 1.352(5)
N6 C39 1.154(6)
C1 C2 1.304(9)
C2 C3 1.478(8)
C3 C4 1.530(5)
C4 C5 1.517(6)
C5 C22 1.509(6)
C5 C6 1.512(6)
C6 C10 1.348(6)
C6 C7 1.488(7)
C8 C9 1.486(7)
C10 C11 1.502(6)
C12 C13 1.365(6)
C13 C14 1.401(7)
C13 C15 1.510(6)
C15 C21 1.515(6)
C15 C16 1.566(6)
C16 C19 1.509(6)
C16 C17 1.529(7)
C17 C18 1.512(7)
C19 C20 1.480(7)
C21 C22 1.342(6)
C22 C23 1.473(6)
C24 C25 1.483(7)
C26 C27 1.295(8)
C27 C28 1.406(8)
C28 C29 1.403(6)
C29 C30 1.525(6)
C30 C47 1.521(6)
C30 C31 1.522(6)
C31 C35 1.348(6)
C31 C32 1.487(7)
C33 C34 1.494(7)
C35 C36 1.509(6)
C37 C38 1.351(6)
C38 C39 1.405(7)
C38 C40 1.494(6)
C40 C46 1.512(6)
C40 C41 1.579(6)
C41 C44 1.506(6)
C41 C42 1.507(6)
C42 C43 1.489(7)
C44 C45 1.517(6)
C46 C47 1.330(6)
C47 C48 1.481(6)
C49 C50 1.48(3)
C49 C50 1.50(3)
